data_4100500
_journal_name_full 'Journal of the American Chemical Society'
_journal_paper_doi 10.1021/ja0518171
_journal_year 2005
_chemical_formula_sum 'C38 H43 Cl2 Cr N O3'
_chemical_formula_weight 684.63
_space_group_IT_number 2
_symmetry_cell_setting triclinic
_symmetry_space_group_name_Hall '-P 1'
_symmetry_space_group_name_H-M 'P -1'
_cell_angle_alpha 68.125(6)
_cell_angle_beta 71.097(8)
_cell_angle_gamma 88.279(8)
_cell_formula_units_Z 2
_cell_length_a 10.0877(14)
_cell_length_b 12.7206(13)
_cell_length_c 15.0052(16)
_cell_measurement_temperature 183(2)
_cell_volume 1681.4(3)
_diffrn_ambient_temperature 183(2)
_exptl_crystal_density_diffrn 1.352
_cod_depositor_comments
;
The following automatic conversions were performed:
'_symmetry_cell_setting' value 'Triclinic' changed to 'triclinic'
according to '/home/saulius/struct/CIF-dictionaries/cif_core.dic'
dictionary named 'cif_core.dic' version 2.4.1 from 2010-06-29.

Automatic conversion script
Id: cif_fix_enum 1527 2010-12-29 10:47:43Z saulius 
;
_cod_database_code 4100500

loop_
_symmetry_equiv_pos_as_xyz
'x, y, z'
'-x, -y, -z'

loop_
_atom_site_label
_atom_site_type_symbol
_atom_site_fract_x
_atom_site_fract_y
_atom_site_fract_z
_atom_site_U_iso_or_equiv
_atom_site_adp_type
_atom_site_occupancy
_atom_site_symmetry_multiplicity
_atom_site_calc_flag
_atom_site_refinement_flags
_atom_site_disorder_assembly
_atom_site_disorder_group
Cr Cr 0.70605(7) 0.82146(5) 0.25490(4) 0.02804(16) Uani 1 1 d . A .
Cl1 Cl 0.94892(9) 0.84706(8) 0.21192(6) 0.0322(2) Uani 1 1 d . . .
Cl2 Cl 0.66794(14) 0.94677(9) 0.33977(8) 0.0529(3) Uani 1 1 d . . .
O1 O 0.7138(3) 0.7033(2) 0.20394(17) 0.0295(5) Uani 1 1 d . . .
C1 C 0.7655(4) 0.7079(3) 0.1100(3) 0.0280(7) Uani 1 1 d . . .
C2 C 0.7843(4) 0.6047(3) 0.0933(3) 0.0289(7) Uani 1 1 d . . .
C3 C 0.8393(4) 0.6088(3) -0.0056(3) 0.0352(8) Uani 1 1 d . . .
H3A H 0.8536 0.5394 -0.0159 0.042 Uiso 1 1 calc R . .
C4 C 0.8748(4) 0.7122(4) -0.0911(3) 0.0388(9) Uani 1 1 d . . .
H4A H 0.9127 0.7131 -0.1582 0.047 Uiso 1 1 calc R . .
C5 C 0.8532(4) 0.8116(3) -0.0751(3) 0.0368(8) Uani 1 1 d . . .
H5A H 0.8753 0.8820 -0.1322 0.044 Uiso 1 1 calc R . .
C6 C 0.7994(4) 0.8120(3) 0.0236(3) 0.0304(7) Uani 1 1 d . . .
C7 C 0.7688(4) 0.9200(3) 0.0325(3) 0.0319(8) Uani 1 1 d . . .
H7A H 0.7890 0.9844 -0.0298 0.038 Uiso 1 1 calc R . .
N7 N 0.7171(3) 0.9394(3) 0.1150(2) 0.0318(7) Uani 1 1 d . . .
C8 C 0.6842(4) 1.0592(3) 0.1019(3) 0.0373(9) Uani 1 1 d . . .
H8A H 0.6300 1.0585 0.1709 0.045 Uiso 1 1 calc R . .
C9 C 0.5920(6) 1.1035(4) 0.0350(5) 0.0640(15) Uani 1 1 d . . .
H9A H 0.5030 1.0528 0.0649 0.077 Uiso 1 1 calc R . .
H9B H 0.6416 1.1045 -0.0341 0.077 Uiso 1 1 calc R . .
C10 C 0.5600(6) 1.2242(4) 0.0284(6) 0.0712(18) Uani 1 1 d . . .
H10A H 0.5018 1.2541 -0.0158 0.085 Uiso 1 1 calc R . .
H10B H 0.5053 1.2217 0.0972 0.085 Uiso 1 1 calc R . .
C11 C 0.6945(7) 1.3034(4) -0.0144(5) 0.0630(14) Uani 1 1 d . . .
H11A H 0.7457 1.3107 -0.0853 0.076 Uiso 1 1 calc R . .
H11B H 0.6707 1.3799 -0.0158 0.076 Uiso 1 1 calc R . .
C12 C 0.7881(5) 1.2584(4) 0.0498(4) 0.0467(10) Uani 1 1 d . . .
H12A H 0.7412 1.2602 0.1182 0.056 Uiso 1 1 calc R . .
H12B H 0.8777 1.3086 0.0177 0.056 Uiso 1 1 calc R . .
C13 C 0.8199(4) 1.1365(3) 0.0614(3) 0.0374(8) Uani 1 1 d . . .
H13A H 0.8785 1.1361 -0.0056 0.045 Uiso 1 1 calc R . .
H13B H 0.8736 1.1077 0.1089 0.045 Uiso 1 1 calc R . .
C14 C 0.7444(4) 0.4915(3) 0.1807(3) 0.0304(7) Uani 1 1 d . . .
C15 C 0.8354(4) 0.4474(4) 0.2369(3) 0.0405(9) Uani 1 1 d . . .
C16 C 0.9624(6) 0.5097(5) 0.2191(4) 0.0714(18) Uani 1 1 d . . .
H16A H 0.9879 0.5842 0.1676 0.086 Uiso 1 1 calc R . .
C17 C 1.0480(7) 0.4643(7) 0.2747(5) 0.096(3) Uani 1 1 d U . .
H17A H 1.1309 0.5086 0.2627 0.115 Uiso 1 1 calc R . .
C18 C 1.0157(7) 0.3526(7) 0.3501(5) 0.093(2) Uani 1 1 d U . .
H18A H 1.0773 0.3220 0.3876 0.111 Uiso 1 1 calc R . .
C19 C 0.8984(5) 0.2898(5) 0.3687(4) 0.0610(14) Uani 1 1 d . . .
H19A H 0.8782 0.2146 0.4193 0.073 Uiso 1 1 calc R . .
C20 C 0.8025(4) 0.3334(3) 0.3141(3) 0.0380(8) Uani 1 1 d . . .
C21 C 0.6810(5) 0.2690(3) 0.3332(3) 0.0374(9) Uani 1 1 d . . .
H21A H 0.6614 0.1931 0.3823 0.045 Uiso 1 1 calc R . .
C22 C 0.5869(4) 0.3135(3) 0.2816(3) 0.0375(8) Uani 1 1 d . . .
C23 C 0.4615(6) 0.2483(4) 0.3015(4) 0.0610(14) Uani 1 1 d . . .
H23A H 0.4402 0.1730 0.3520 0.073 Uiso 1 1 calc R . .
C24 C 0.3722(7) 0.2912(5) 0.2503(5) 0.087(2) Uani 1 1 d . . .
H24A H 0.2881 0.2465 0.2655 0.104 Uiso 1 1 calc R . .
C25 C 0.4027(6) 0.4032(5) 0.1735(5) 0.0716(17) Uani 1 1 d . . .
H25A H 0.3396 0.4321 0.1369 0.086 Uiso 1 1 calc R . .
C26 C 0.5205(5) 0.4685(3) 0.1521(3) 0.0425(9) Uani 1 1 d . . .
H26A H 0.5380 0.5436 0.1017 0.051 Uiso 1 1 calc R . .
C27 C 0.6191(4) 0.4271(3) 0.2036(3) 0.0302(7) Uani 1 1 d . . .
O30 O 0.4875(3) 0.7946(3) 0.2914(2) 0.0419(7) Uani 1 1 d D . .
C31 C 0.4253(8) 0.7611(10) 0.2304(6) 0.058(3) Uani 0.805(16) 1 d PD A 1
H31A H 0.4323 0.6792 0.2437 0.069 Uiso 0.805(16) 1 calc PR A 1
H31B H 0.4747 0.8056 0.1569 0.069 Uiso 0.805(16) 1 calc PR A 1
C32 C 0.2754(7) 0.7839(12) 0.2596(7) 0.086(3) Uani 0.805(16) 1 d PD A 1
H32A H 0.2152 0.7273 0.2552 0.103 Uiso 0.805(16) 1 calc PR A 1
H32B H 0.2633 0.8613 0.2156 0.103 Uiso 0.805(16) 1 calc PR A 1
C33 C 0.2409(7) 0.7733(8) 0.3683(7) 0.090(3) Uani 0.805(16) 1 d PD A 1
H33A H 0.1631 0.8189 0.3866 0.108 Uiso 0.805(16) 1 calc PR A 1
H33B H 0.2138 0.6928 0.4162 0.108 Uiso 0.805(16) 1 calc PR A 1
C34 C 0.3757(6) 0.8189(8) 0.3695(7) 0.068(2) Uani 0.805(16) 1 d PD A 1
H34A H 0.3777 0.9019 0.3533 0.081 Uiso 0.805(16) 1 calc PR A 1
H34B H 0.3861 0.7805 0.4373 0.081 Uiso 0.805(16) 1 calc PR A 1
C31' C 0.439(2) 0.736(2) 0.2377(19) 0.020(7) Uiso 0.195(16) 1 d PD A 2
H31C H 0.4691 0.6588 0.2529 0.025 Uiso 0.195(16) 1 calc PR A 2
H31D H 0.4755 0.7798 0.1630 0.025 Uiso 0.195(16) 1 calc PR A 2
C32' C 0.280(2) 0.732(2) 0.278(2) 0.054(9) Uiso 0.195(16) 1 d PD A 2
H32C H 0.2373 0.7268 0.2289 0.065 Uiso 0.195(16) 1 calc PR A 2
H32D H 0.2393 0.6662 0.3440 0.065 Uiso 0.195(16) 1 calc PR A 2
C33' C 0.260(2) 0.844(3) 0.292(3) 0.077(11) Uiso 0.195(16) 1 d PD A 2
H33C H 0.2713 0.9073 0.2260 0.093 Uiso 0.195(16) 1 calc PR A 2
H33D H 0.1661 0.8413 0.3412 0.093 Uiso 0.195(16) 1 calc PR A 2
C34' C 0.375(2) 0.855(3) 0.332(3) 0.062(10) Uiso 0.195(16) 1 d PD A 2
H34C H 0.4089 0.9357 0.3090 0.074 Uiso 0.195(16) 1 calc PR A 2
H34D H 0.3408 0.8205 0.4073 0.074 Uiso 0.195(16) 1 calc PR A 2
O40 O 0.6872(3) 0.6884(2) 0.39253(18) 0.0335(6) Uani 1 1 d D . .
C41 C 0.7806(10) 0.5965(7) 0.3893(6) 0.049(2) Uani 0.524(4) 1 d PD A 1
H41A H 0.8621 0.6222 0.3251 0.058 Uiso 0.524(4) 1 calc PR A 1
H41B H 0.7286 0.5280 0.3953 0.058 Uiso 0.524(4) 1 calc PR A 1
C42 C 0.8276(13) 0.5723(11) 0.4801(8) 0.073(3) Uani 0.524(4) 1 d PD A 1
H42A H 0.9080 0.6268 0.4641 0.088 Uiso 0.524(4) 1 calc PR A 1
H42B H 0.8539 0.4936 0.5049 0.088 Uiso 0.524(4) 1 calc PR A 1
C43 C 0.6965(15) 0.5883(11) 0.5564(6) 0.059(4) Uani 0.524(4) 1 d PDU A 1
H43A H 0.7181 0.6017 0.6114 0.071 Uiso 0.524(4) 1 calc PR A 1
H43B H 0.6249 0.5218 0.5870 0.071 Uiso 0.524(4) 1 calc PR A 1
C44 C 0.6484(14) 0.6931(9) 0.4899(6) 0.064(3) Uani 0.524(4) 1 d PD A 1
H44A H 0.5451 0.6933 0.5181 0.077 Uiso 0.524(4) 1 calc PR A 1
H44B H 0.6946 0.7631 0.4860 0.077 Uiso 0.524(4) 1 calc PR A 1
C41' C 0.752(3) 0.6832(11) 0.4690(14) 0.035(5) Uiso 0.254(14) 1 d PD A 2
H41C H 0.6993 0.7242 0.5119 0.042 Uiso 0.254(14) 1 calc PR A 2
H41D H 0.8509 0.7174 0.4355 0.042 Uiso 0.254(14) 1 calc PR A 2
C42' C 0.744(2) 0.5581(11) 0.5324(15) 0.036(5) Uiso 0.254(14) 1 d PD A 2
H42C H 0.8390 0.5321 0.5197 0.043 Uiso 0.254(14) 1 calc PR A 2
H42D H 0.7014 0.5435 0.6059 0.043 Uiso 0.254(14) 1 calc PR A 2
C43' C 0.6548(18) 0.4971(9) 0.5019(12) 0.041(5) Uiso 0.254(14) 1 d PD A 2
H43C H 0.5815 0.4429 0.5627 0.049 Uiso 0.254(14) 1 calc PR A 2
H43D H 0.7127 0.4545 0.4625 0.049 Uiso 0.254(14) 1 calc PR A 2
C44' C 0.589(2) 0.5884(11) 0.4369(14) 0.036(7) Uiso 0.254(14) 1 d PD A 2
H44C H 0.5750 0.5670 0.3832 0.043 Uiso 0.254(14) 1 calc PR A 2
H44D H 0.4965 0.6013 0.4791 0.043 Uiso 0.254(14) 1 calc PR A 2
C41" C 0.7890(18) 0.6692(14) 0.4495(12) 0.027(5) Uiso 0.222(14) 1 d PD A 3
H41E H 0.8781 0.6461 0.4128 0.033 Uiso 0.222(14) 1 calc PR A 3
H41F H 0.8103 0.7388 0.4592 0.033 Uiso 0.222(14) 1 calc PR A 3
C42" C 0.714(4) 0.575(3) 0.5494(18) 0.059(8) Uiso 0.222(14) 1 d PDU A 3
H42E H 0.7792 0.5187 0.5690 0.071 Uiso 0.222(14) 1 calc PR A 3
H42F H 0.6772 0.6064 0.6033 0.071 Uiso 0.222(14) 1 calc PR A 3
C43" C 0.5968(19) 0.5220(14) 0.5369(11) 0.044(6) Uiso 0.222(14) 1 d PD A 3
H43E H 0.5050 0.5360 0.5788 0.052 Uiso 0.222(14) 1 calc PR A 3
H43F H 0.6013 0.4387 0.5581 0.052 Uiso 0.222(14) 1 calc PR A 3
C44" C 0.615(2) 0.5762(14) 0.4255(12) 0.031(7) Uiso 0.222(14) 1 d PD A 3
H44E H 0.6716 0.5318 0.3877 0.038 Uiso 0.222(14) 1 calc PR A 3
H44F H 0.5221 0.5824 0.4153 0.038 Uiso 0.222(14) 1 calc PR A 3
C51 C 0.901(2) 0.9661(17) 0.6058(13) 0.083(7) Uani 0.50 1 d PG B -1
H51A H 0.8260 0.9469 0.6690 0.099 Uiso 0.50 1 calc PR B -1
C52 C 0.876(2) 0.9562(15) 0.5231(13) 0.067(5) Uani 0.50 1 d PG B -1
H52A H 0.7846 0.9302 0.5299 0.080 Uiso 0.50 1 calc PR B -1
C53 C 0.985(2) 0.9844(14) 0.4306(13) 0.066(5) Uani 0.50 1 d PG B -1
H53A H 0.9684 0.9776 0.3741 0.079 Uiso 0.50 1 calc PR B -1
C54 C 1.119(2) 1.0224(14) 0.4207(13) 0.058(4) Uani 0.50 1 d PG B -1
H54A H 1.1936 1.0417 0.3574 0.069 Uiso 0.50 1 calc PR B -1
C55 C 1.144(2) 1.0324(16) 0.5033(13) 0.075(6) Uani 0.50 1 d PG B -1
H55A H 1.2349 1.0584 0.4965 0.090 Uiso 0.50 1 calc PR B -1
C56 C 1.034(2) 1.0042(18) 0.5959(13) 0.069(5) Uani 0.50 1 d PG B -1
H56A H 1.0511 1.0110 0.6523 0.083 Uiso 0.50 1 calc PR B -1

loop_
_atom_site_aniso_label
_atom_site_aniso_U_11
_atom_site_aniso_U_22
_atom_site_aniso_U_33
_atom_site_aniso_U_23
_atom_site_aniso_U_13
_atom_site_aniso_U_12
Cr 0.0329(3) 0.0244(3) 0.0244(3) -0.0073(2) -0.0091(2) 0.0053(2)
Cl1 0.0255(4) 0.0378(5) 0.0303(4) -0.0081(3) -0.0109(3) -0.0006(3)
Cl2 0.0755(8) 0.0331(5) 0.0465(6) -0.0209(4) -0.0098(5) 0.0082(5)
O1 0.0367(13) 0.0241(12) 0.0238(11) -0.0053(9) -0.0097(10) 0.0013(10)
C1 0.0256(17) 0.0327(18) 0.0249(16) -0.0077(13) -0.0117(13) 0.0035(14)
C2 0.0299(17) 0.0296(18) 0.0269(16) -0.0088(14) -0.0114(14) 0.0009(14)
C3 0.040(2) 0.035(2) 0.0313(18) -0.0127(15) -0.0130(15) -0.0003(16)
C4 0.044(2) 0.047(2) 0.0243(17) -0.0124(16) -0.0105(15) -0.0020(17)
C5 0.041(2) 0.035(2) 0.0256(17) 0.0003(14) -0.0129(15) -0.0066(16)
C6 0.0329(18) 0.0292(18) 0.0266(16) -0.0060(14) -0.0121(14) -0.0012(14)
C7 0.0327(18) 0.0281(18) 0.0269(17) 0.0002(13) -0.0121(14) -0.0035(14)
N7 0.0322(16) 0.0252(15) 0.0311(15) -0.0039(12) -0.0100(12) 0.0026(12)
C8 0.037(2) 0.0251(18) 0.041(2) -0.0048(15) -0.0104(16) 0.0045(15)
C9 0.058(3) 0.030(2) 0.112(5) -0.014(2) -0.055(3) 0.009(2)
C10 0.069(3) 0.030(2) 0.126(5) -0.016(3) -0.065(4) 0.017(2)
C11 0.084(4) 0.022(2) 0.082(4) -0.005(2) -0.044(3) 0.003(2)
C12 0.055(3) 0.034(2) 0.049(2) -0.0132(17) -0.017(2) -0.0015(18)
C13 0.035(2) 0.036(2) 0.0386(19) -0.0133(15) -0.0098(16) -0.0019(16)
C14 0.0350(19) 0.0261(17) 0.0284(17) -0.0121(14) -0.0070(14) 0.0072(14)
C15 0.039(2) 0.040(2) 0.0343(19) -0.0058(16) -0.0114(16) 0.0026(17)
C16 0.054(3) 0.068(3) 0.059(3) 0.023(3) -0.032(2) -0.020(3)
C17 0.067(4) 0.104(5) 0.082(4) 0.025(3) -0.050(3) -0.029(3)
C18 0.065(3) 0.105(5) 0.074(4) 0.026(3) -0.048(3) -0.011(3)
C19 0.049(3) 0.061(3) 0.047(3) 0.011(2) -0.021(2) 0.005(2)
C20 0.041(2) 0.038(2) 0.0277(17) -0.0065(15) -0.0106(15) 0.0076(17)
C21 0.049(2) 0.0268(18) 0.0298(18) -0.0097(14) -0.0070(16) 0.0090(16)
C22 0.045(2) 0.0290(19) 0.0352(19) -0.0115(15) -0.0108(17) 0.0028(16)
C23 0.071(3) 0.040(2) 0.058(3) 0.002(2) -0.027(3) -0.018(2)
C24 0.084(4) 0.063(3) 0.090(4) 0.015(3) -0.050(4) -0.039(3)
C25 0.060(3) 0.060(3) 0.082(4) 0.006(3) -0.045(3) -0.017(3)
C26 0.048(2) 0.032(2) 0.045(2) -0.0086(16) -0.0184(19) -0.0005(17)
C27 0.0365(19) 0.0238(17) 0.0290(17) -0.0113(13) -0.0082(14) 0.0060(14)
O30 0.0290(14) 0.0479(16) 0.0406(15) -0.0112(12) -0.0087(12) 0.0100(12)
C31 0.037(4) 0.064(6) 0.062(5) -0.006(4) -0.025(3) 0.005(3)
C32 0.035(4) 0.104(9) 0.114(8) -0.030(7) -0.030(4) 0.013(4)
C33 0.043(4) 0.073(5) 0.120(8) -0.027(5) 0.004(4) 0.010(3)
C34 0.039(4) 0.076(5) 0.065(5) -0.022(4) 0.003(3) 0.019(3)
O40 0.0425(15) 0.0324(13) 0.0255(12) -0.0089(10) -0.0142(11) 0.0068(11)
C41 0.061(5) 0.040(4) 0.037(4) -0.012(3) -0.013(4) 0.020(4)
C42 0.077(8) 0.093(9) 0.061(6) -0.026(6) -0.044(7) 0.047(7)
C43 0.070(7) 0.084(8) 0.022(4) -0.010(4) -0.027(4) 0.014(6)
C44 0.103(9) 0.068(6) 0.035(4) -0.029(4) -0.031(5) 0.042(6)
C51 0.083(13) 0.079(13) 0.069(11) -0.016(9) -0.014(9) -0.036(10)
C52 0.068(9) 0.040(8) 0.091(15) -0.029(9) -0.019(9) -0.010(6)
C53 0.102(13) 0.040(6) 0.072(10) -0.028(7) -0.043(9) 0.012(7)
C54 0.065(8) 0.030(6) 0.068(10) -0.026(7) 0.000(8) -0.002(5)
C55 0.087(13) 0.059(10) 0.071(10) -0.025(8) -0.012(9) -0.018(9)
C56 0.077(10) 0.064(10) 0.070(10) -0.035(8) -0.017(8) -0.015(8)

loop_
_geom_bond_atom_site_label_1
_geom_bond_atom_site_label_2
_geom_bond_distance
_geom_bond_site_symmetry_2
_geom_bond_publ_flag
Cr O1 1.914(3) . ?
Cr N7 2.044(3) . ?
Cr O40 2.080(2) . ?
Cr O30 2.097(3) . ?
Cr Cl1 2.3221(11) . ?
Cr Cl2 2.3386(12) . ?
O1 C1 1.313(4) . ?
C1 C6 1.419(5) . ?
C1 C2 1.422(5) . ?
C2 C3 1.387(5) . ?
C2 C14 1.497(5) . ?
C3 C4 1.406(5) . ?
C4 C5 1.371(6) . ?
C5 C6 1.403(5) . ?
C6 C7 1.444(6) . ?
C7 N7 1.292(5) . ?
N7 C8 1.504(5) . ?
C8 C13 1.518(5) . ?
C8 C9 1.530(6) . ?
C9 C10 1.533(7) . ?
C10 C11 1.517(8) . ?
C11 C12 1.515(7) . ?
C12 C13 1.530(6) . ?
C14 C27 1.400(5) . ?
C14 C15 1.409(6) . ?
C15 C16 1.421(7) . ?
C15 C20 1.444(5) . ?
C16 C17 1.362(8) . ?
C17 C18 1.413(9) . ?
C18 C19 1.339(9) . ?
C19 C20 1.434(6) . ?
C20 C21 1.384(6) . ?
C21 C22 1.392(6) . ?
C22 C23 1.419(7) . ?
C22 C27 1.444(5) . ?
C23 C24 1.344(8) . ?
C24 C25 1.423(8) . ?
C25 C26 1.349(7) . ?
C26 C27 1.423(6) . ?
O30 C34' 1.441(13) . ?
O30 C31 1.447(7) . ?
O30 C34 1.461(6) . ?
O30 C31' 1.473(12) . ?
C31 C32 1.484(9) . ?
C32 C33 1.506(11) . ?
C33 C34 1.503(9) . ?
C31' C32' 1.511(14) . ?
C32' C33' 1.510(17) . ?
C33' C34' 1.503(15) . ?
O40 C44 1.409(7) . ?
O40 C44' 1.436(11) . ?
O40 C44" 1.456(12) . ?
O40 C41' 1.474(11) . ?
O40 C41 1.484(7) . ?
O40 C41" 1.498(11) . ?
C41 C42 1.509(10) . ?
C42 C43 1.509(15) . ?
C43 C44 1.514(11) . ?
C41' C42' 1.508(13) . ?
C42' C43' 1.478(15) . ?
C43' C44' 1.508(13) . ?
C41" C42" 1.492(14) . ?
C42" C43" 1.477(17) . ?
C43" C44" 1.502(13) . ?
C51 C52 1.3900 . ?
C51 C56 1.3900 . ?
C52 C53 1.3900 . ?
C53 C54 1.3900 . ?
C54 C55 1.3900 . ?
C55 C56 1.3900 . ?
